data_7225576
loop_
_publ_author_name
'Han, Guopeng'
'Liu, Qiong'
'Wang, Ying'
'Su, Xin'
'Yang, Zhihua'
'Pan, Shilie'

_publ_section_title
;
 Experimental and theoretical studies on the linear and nonlinear optical
 properties of lead phosphate crystals LiPbPO4.
;
_journal_issue 28
_journal_name_full 'Physical chemistry chemical physics : PCCP'
_journal_page_first 19123
_journal_page_last 19129
_journal_paper_doi 10.1039/c6cp02672a
_journal_volume 18
_journal_year 2016
_chemical_formula_sum 'Li O4 P Pb'
_chemical_formula_weight 309.10
_chemical_name_systematic
; 
 ? 
;
_space_group_IT_number 33
_symmetry_cell_setting orthorhombic
_symmetry_space_group_name_Hall 'P 2c -2n'
_symmetry_space_group_name_H-M 'P n a 21'
_atom_sites_solution_primary direct
_atom_sites_solution_secondary difmap
_audit_creation_method SHELXL-97
_audit_update_record
;
2016-04-07 deposited with the CCDC.
2016-06-16 downloaded from the CCDC.
;
_cell_angle_alpha 90.00
_cell_angle_beta 90.00
_cell_angle_gamma 90.00
_cell_formula_units_Z 8
_cell_length_a 8.027(8)
_cell_length_b 18.689(18)
_cell_length_c 4.965(5)
_cell_measurement_reflns_used 1448
_cell_measurement_temperature 296(2)
_cell_measurement_theta_max 27.33
_cell_measurement_theta_min 2.76
_cell_volume 744.8(13)
_computing_cell_refinement 'Bruker SMART'
_computing_data_collection 'Bruker SMART'
_computing_data_reduction 'Bruker SAINT'
_computing_molecular_graphics 'Bruker SHELXTL'
_computing_publication_material 'Bruker SHELXTL'
_computing_structure_refinement 'SHELXL-97 (Sheldrick, 1997)'
_computing_structure_solution 'SHELXS-97 (Sheldrick, 1990)'
_diffrn_ambient_temperature 296(2)
_diffrn_measured_fraction_theta_full 0.999
_diffrn_measured_fraction_theta_max 0.999
_diffrn_measurement_device_type 'CCD area detector'
_diffrn_measurement_method 'phi and omega scans'
_diffrn_radiation_monochromator graphite
_diffrn_radiation_source 'fine-focus sealed tube'
_diffrn_radiation_type MoK\a
_diffrn_radiation_wavelength 0.71073
_diffrn_reflns_av_R_equivalents 0.0548
_diffrn_reflns_av_sigmaI/netI 0.0653
_diffrn_reflns_limit_h_max 10
_diffrn_reflns_limit_h_min -9
_diffrn_reflns_limit_k_max 21
_diffrn_reflns_limit_k_min -24
_diffrn_reflns_limit_l_max 6
_diffrn_reflns_limit_l_min -6
_diffrn_reflns_number 4301
_diffrn_reflns_theta_full 27.39
_diffrn_reflns_theta_max 27.39
_diffrn_reflns_theta_min 2.76
_exptl_absorpt_coefficient_mu 45.584
_exptl_absorpt_correction_T_max 0.7456
_exptl_absorpt_correction_T_min 0.2939
_exptl_absorpt_correction_type numerical
_exptl_absorpt_process_details face-indexed
_exptl_crystal_colour colorless
_exptl_crystal_density_diffrn 5.513
_exptl_crystal_density_method 'not measured'
_exptl_crystal_description block
_exptl_crystal_F_000 1056
_exptl_crystal_size_max 0.305
_exptl_crystal_size_mid 0.148
_exptl_crystal_size_min 0.095
_refine_diff_density_max 1.855
_refine_diff_density_min -3.809
_refine_diff_density_rms 0.508
_refine_ls_abs_structure_details 'Flack H D (1983), Acta Cryst. A39, 876-881'
_refine_ls_abs_structure_Flack -0.018(19)
_refine_ls_extinction_method SHELXL
_refine_ls_goodness_of_fit_ref 1.024
_refine_ls_matrix_type full
_refine_ls_number_parameters 127
_refine_ls_number_reflns 1486
_refine_ls_number_restraints 31
_refine_ls_restrained_S_all 1.017
_refine_ls_R_factor_all 0.0412
_refine_ls_R_factor_gt 0.0352
_refine_ls_shift/su_max 0.000
_refine_ls_shift/su_mean 0.000
_refine_ls_structure_factor_coef Fsqd
_refine_ls_weighting_details 'calc w=1/[\s^2^(Fo^2^)+(0.0379P)^2^+0.0000P] where P=(Fo^2^+2Fc^2^)/3'
_refine_ls_weighting_scheme calc
_refine_ls_wR_factor_gt 0.0811
_refine_ls_wR_factor_ref 0.0853
_reflns_number_gt 1319
_reflns_number_total 1486
_reflns_threshold_expression >2sigma(I)
_cod_data_source_file c6cp02672a2.cif
_cod_data_source_block 1
_cod_depositor_comments
;
The following automatic conversions were performed:

'_symmetry_cell_setting' value 'Orthorhombic' changed to
'orthorhombic' according to
/usr/data/users/saulius/crontab/automatic-downloads/rss-feeds/RSC/lib/dictionaries/cif_core.dic
dictionary named 'cif_core.dic' version 2.4.2 from 2011-04-26.

'_exptl_absorpt_correction_type' value 'Numerical' changed to
'numerical' according to
/usr/data/users/saulius/crontab/automatic-downloads/rss-feeds/RSC/lib/dictionaries/cif_core.dic
dictionary named 'cif_core.dic' version 2.4.2 from 2011-04-26.

Automatic conversion script
Id: cif_fix_values 4268 2015-11-12 08:31:59Z antanas 

 Adding full bibliography for 7225576.cif.
;
_cod_original_cell_volume 744.9(12)
_cod_original_sg_symbol_H-M Pna2(1)
_cod_database_code 7225576

loop_
_symmetry_equiv_pos_as_xyz
'x, y, z'
'-x, -y, z+1/2'
'x+1/2, -y+1/2, z'
'-x+1/2, y+1/2, z+1/2'

loop_
_atom_site_label
_atom_site_type_symbol
_atom_site_fract_x
_atom_site_fract_y
_atom_site_fract_z
_atom_site_U_iso_or_equiv
_atom_site_adp_type
_atom_site_occupancy
_atom_site_symmetry_multiplicity
_atom_site_calc_flag
_atom_site_refinement_flags
Pb1 Pb 0.32569(6) 0.44650(3) 0.08852(12) 0.01205(15) Uani 1 1 d .
Pb2 Pb 0.47267(6) 0.22895(3) 0.0729(2) 0.01542(16) Uani 1 1 d .
P1 P 0.2670(4) 0.07157(19) 0.0379(10) 0.0075(8) Uani 1 1 d .
P2 P 0.2877(5) 0.32044(19) 0.5339(9) 0.0077(9) Uani 1 1 d .
Li1 Li 0.491(3) 0.0592(12) -0.461(6) 0.011(5) Uani 1 1 d U
Li2 Li 0.180(3) 0.1489(13) -0.464(6) 0.012(6) Uani 1 1 d U
O1 O 0.2815(13) 0.0738(6) 0.346(2) 0.009(2) Uani 1 1 d .
O2 O 0.2479(13) 0.1478(6) -0.079(2) 0.012(2) Uani 1 1 d U
O3 O 0.1367(13) 0.3645(6) 0.454(2) 0.017(3) Uani 1 1 d .
O4 O 0.3087(14) 0.3180(7) 0.842(2) 0.016(3) Uani 1 1 d .
O5 O 0.1082(13) 0.0275(6) -0.044(2) 0.011(2) Uani 1 1 d U
O6 O 0.4160(14) 0.0342(6) -0.093(2) 0.011(2) Uani 1 1 d .
O7 O 0.4436(13) 0.3531(6) 0.399(2) 0.013(2) Uani 1 1 d .
O8 O 0.2695(14) 0.2445(6) 0.420(2) 0.014(2) Uani 1 1 d U

loop_
_atom_site_aniso_label
_atom_site_aniso_U_11
_atom_site_aniso_U_22
_atom_site_aniso_U_33
_atom_site_aniso_U_23
_atom_site_aniso_U_13
_atom_site_aniso_U_12
Pb1 0.0148(3) 0.0087(3) 0.0126(3) -0.0004(4) -0.0005(4) 0.00011(16)
Pb2 0.0157(3) 0.0155(3) 0.0151(3) 0.0004(5) 0.0011(4) 0.00368(18)
P1 0.0108(15) 0.0012(15) 0.011(2) -0.0003(17) 0.0008(16) -0.0002(12)
P2 0.0110(15) 0.0036(16) 0.008(3) -0.0002(16) 0.0017(15) 0.0020(12)
Li1 0.010(6) 0.010(7) 0.012(7) -0.003(5) -0.002(5) 0.000(4)
Li2 0.012(7) 0.011(7) 0.012(7) 0.003(5) 0.001(5) -0.001(4)
O1 0.016(5) 0.008(6) 0.004(5) -0.004(4) -0.002(4) 0.001(4)
O2 0.018(4) 0.006(4) 0.012(4) 0.000(3) -0.002(3) 0.000(3)
O3 0.018(6) 0.009(6) 0.023(6) 0.004(5) 0.004(5) 0.007(5)
O4 0.028(6) 0.017(7) 0.002(5) -0.001(5) -0.002(4) 0.002(5)
O5 0.009(4) 0.010(4) 0.015(4) -0.008(3) 0.000(3) 0.001(3)
O6 0.014(5) 0.011(6) 0.008(5) 0.004(5) 0.005(4) 0.008(5)
O7 0.009(5) 0.012(6) 0.018(6) -0.002(5) -0.001(4) -0.007(4)
O8 0.019(4) 0.014(4) 0.009(4) -0.003(3) 0.005(3) -0.002(4)

loop_
_atom_type_symbol
_atom_type_description
_atom_type_scat_dispersion_real
_atom_type_scat_dispersion_imag
_atom_type_scat_source
Li Li -0.0003 0.0001 'International Tables Vol C Tables 4.2.6.8 and 6.1.1.4'
O O 0.0106 0.0060 'International Tables Vol C Tables 4.2.6.8 and 6.1.1.4'
P P 0.1023 0.0942 'International Tables Vol C Tables 4.2.6.8 and 6.1.1.4'
Pb Pb -3.3944 10.1111 'International Tables Vol C Tables 4.2.6.8 and 6.1.1.4'

loop_
_geom_angle_atom_site_label_1
_geom_angle_atom_site_label_2
_geom_angle_atom_site_label_3
_geom_angle
_geom_angle_site_symmetry_1
_geom_angle_site_symmetry_3
O5 Pb1 O5 82.7(3) 3 4
O5 Pb1 O7 87.3(3) 3 .
O5 Pb1 O7 83.7(4) 4 .
O5 Pb1 O4 96.0(4) 3 1_554
O5 Pb1 O4 154.9(4) 4 1_554
O7 Pb1 O4 71.2(3) . 1_554
O5 Pb1 Li1 125.0(5) 3 4
O5 Pb1 Li1 80.0(5) 4 4
O7 Pb1 Li1 141.0(5) . 4
O4 Pb1 Li1 119.6(5) 1_554 4
O5 Pb1 Li1 154.6(5) 3 3_456
O5 Pb1 Li1 72.9(5) 4 3_456
O7 Pb1 Li1 82.9(5) . 3_456
O4 Pb1 Li1 102.9(5) 1_554 3_456
Li1 Pb1 Li1 58.5(5) 4 3_456
O8 Pb2 O4 83.4(4) . 1_554
O8 Pb2 O2 78.2(4) . .
O4 Pb2 O2 83.1(4) 1_554 .
O8 Pb2 Li2 31.5(5) . 1_556
O4 Pb2 Li2 103.4(5) 1_554 1_556
O2 Pb2 Li2 57.7(5) . 1_556
O6 P1 O1 112.1(6) . .
O6 P1 O2 109.9(6) . .
O1 P1 O2 110.9(6) . .
O6 P1 O5 106.6(6) . .
O1 P1 O5 109.4(6) . .
O2 P1 O5 107.8(6) . .
O6 P1 Li2 140.0(6) . 1_556
O1 P1 Li2 33.8(7) . 1_556
O2 P1 Li2 80.7(7) . 1_556
O5 P1 Li2 106.3(6) . 1_556
O6 P1 Li1 81.5(6) . 1_556
O1 P1 Li1 32.0(6) . 1_556
O2 P1 Li1 115.5(6) . 1_556
O5 P1 Li1 130.0(6) . 1_556
Li2 P1 Li1 59.8(7) 1_556 1_556
O3 P2 O8 109.2(7) . .
O3 P2 O4 111.3(7) . .
O8 P2 O4 110.5(7) . .
O3 P2 O7 108.5(7) . .
O8 P2 O7 106.3(6) . .
O4 P2 O7 110.8(6) . .
O3 Li1 O1 108.5(13) 3_554 1_554
O3 Li1 O6 124.9(15) 3_554 .
O1 Li1 O6 103.0(11) 1_554 .
O3 Li1 O6 110.5(13) 3_554 2_654
O1 Li1 O6 106.4(12) 1_554 2_654
O6 Li1 O6 102.0(11) . 2_654
O3 Li1 Li2 95.3(10) 3_554 .
O1 Li1 Li2 37.4(7) 1_554 .
O6 Li1 Li2 83.4(10) . .
O6 Li1 Li2 142.4(12) 2_654 .
O3 Li1 P1 97.1(11) 3_554 1_554
O1 Li1 P1 24.6(5) 1_554 1_554
O6 Li1 P1 126.0(10) . 1_554
O6 Li1 P1 91.1(10) 2_654 1_554
Li2 Li1 P1 58.0(7) . 1_554
O3 Li1 Pb1 166.2(12) 3_554 4_544
O1 Li1 Pb1 57.7(6) 1_554 4_544
O6 Li1 Pb1 63.1(7) . 4_544
O6 Li1 Pb1 75.9(7) 2_654 4_544
Li2 Li1 Pb1 73.6(7) . 4_544
P1 Li1 Pb1 70.1(5) 1_554 4_544
O3 Li1 Li1 107.8(11) 3_554 2_654
O1 Li1 Li1 76.4(8) 1_554 2_654
O6 Li1 Li1 123.0(13) . 2_654
O6 Li1 Li1 33.2(9) 2_654 2_654
Li2 Li1 Li1 113.8(10) . 2_654
P1 Li1 Li1 58.2(4) 1_554 2_654
Pb1 Li1 Li1 70.5(8) 4_544 2_654
O3 Li1 Li1 129.8(13) 3_554 2_655
O1 Li1 Li1 119.8(13) 1_554 2_655
O6 Li1 Li1 33.7(4) . 2_655
O6 Li1 Li1 69.4(12) 2_654 2_655
Li2 Li1 Li1 114.3(11) . 2_655
P1 Li1 Li1 132.7(11) 1_554 2_655
Pb1 Li1 Li1 63.6(8) 4_544 2_655
Li1 Li1 Li1 96.4(12) 2_654 2_655
O3 Li1 Pb1 53.5(7) 3_554 3_554
O1 Li1 Pb1 110.6(12) 1_554 3_554
O6 Li1 Pb1 144.7(11) . 3_554
O6 Li1 Pb1 58.6(7) 2_654 3_554
Li2 Li1 Pb1 130.7(10) . 3_554
P1 Li1 Pb1 86.2(7) 1_554 3_554
Pb1 Li1 Pb1 128.2(8) 4_544 3_554
Li1 Li1 Pb1 57.9(6) 2_654 3_554
Li1 Li1 Pb1 115.0(10) 2_655 3_554
O1 Li2 O2 110.8(13) 1_554 .
O1 Li2 O8 111.3(13) 1_554 1_554
O2 Li2 O8 100.8(12) . 1_554
O1 Li2 O7 103.0(13) 1_554 3_454
O2 Li2 O7 125.7(13) . 3_454
O8 Li2 O7 104.9(12) 1_554 3_454
O1 Li2 P1 27.0(6) 1_554 1_554
O2 Li2 P1 137.4(11) . 1_554
O8 Li2 P1 96.3(10) 1_554 1_554
O7 Li2 P1 86.0(10) 3_454 1_554
O1 Li2 Li1 39.2(8) 1_554 .
O2 Li2 Li1 76.2(9) . .
O8 Li2 Li1 101.5(10) 1_554 .
O7 Li2 Li1 140.5(13) 3_454 .
P1 Li2 Li1 62.2(7) 1_554 .
O1 Li2 Pb2 72.9(8) 1_554 1_554
O2 Li2 Pb2 115.9(9) . 1_554
O8 Li2 Pb2 38.4(6) 1_554 1_554
O7 Li2 Pb2 113.9(11) 3_454 1_554
P1 Li2 Pb2 61.0(5) 1_554 1_554
Li1 Li2 Pb2 72.2(7) . 1_554
P1 O1 Li2 119.2(11) . 1_556
P1 O1 Li1 123.4(10) . 1_556
Li2 O1 Li1 103.4(12) 1_556 1_556
P1 O2 Li2 113.4(9) . .
P1 O2 Pb2 112.2(6) . .
Li2 O2 Pb2 119.1(8) . .
P2 O3 Li1 147.5(12) . 3_456
P2 O4 Pb2 123.5(6) . 1_556
P2 O4 Pb1 115.4(6) . 1_556
Pb2 O4 Pb1 111.8(4) 1_556 1_556
P1 O5 Pb1 126.0(6) . 3_455
P1 O5 Pb1 110.0(5) . 4_544
Pb1 O5 Pb1 122.4(4) 3_455 4_544
P1 O6 Li1 121.4(9) . .
P1 O6 Li1 123.4(10) . 2_655
Li1 O6 Li1 113.1(10) . 2_655
P2 O7 Li2 127.4(10) . 3_556
P2 O7 Pb1 103.6(5) . .
Li2 O7 Pb1 125.1(9) 3_556 .
P2 O8 Li2 138.5(10) . 1_556
P2 O8 Pb2 108.3(6) . .
Li2 O8 Pb2 110.1(9) 1_556 .

loop_
_geom_bond_atom_site_label_1
_geom_bond_atom_site_label_2
_geom_bond_distance
_geom_bond_site_symmetry_2
Pb1 O5 2.410(10) 3
Pb1 O5 2.431(11) 4
Pb1 O7 2.513(12) .
Pb1 O4 2.698(12) 1_554
Pb1 Li1 3.31(2) 4
Pb1 Li1 3.50(3) 3_456
Pb2 O8 2.389(11) .
Pb2 O4 2.411(12) 1_554
Pb2 O2 2.474(11) .
Pb2 Li2 3.61(2) 1_556
P1 O6 1.529(11) .
P1 O1 1.534(11) .
P1 O2 1.546(12) .
P1 O5 1.571(11) .
P1 Li2 2.95(3) 1_556
P1 Li1 3.08(3) 1_556
P2 O3 1.519(11) .
P2 O8 1.536(12) .
P2 O4 1.542(11) .
P2 O7 1.546(11) .
Li1 O3 1.89(2) 3_554
Li1 O1 1.95(3) 1_554
Li1 O6 1.98(3) .
Li1 O6 2.01(3) 2_654
Li1 Li2 3.01(3) .
Li1 P1 3.08(3) 1_554
Li1 Pb1 3.31(2) 4_544
Li1 Li1 3.33(3) 2_654
Li1 Li1 3.33(3) 2_655
Li1 Pb1 3.50(3) 3_554
Li2 O1 1.88(3) 1_554
Li2 O2 1.99(3) .
Li2 O8 2.01(3) 1_554
Li2 O7 2.01(3) 3_454
Li2 P1 2.95(3) 1_554
Li2 Pb2 3.61(2) 1_554
O1 Li2 1.88(3) 1_556
O1 Li1 1.95(3) 1_556
O3 Li1 1.89(2) 3_456
O4 Pb2 2.411(12) 1_556
O4 Pb1 2.698(12) 1_556
O5 Pb1 2.410(10) 3_455
O5 Pb1 2.431(10) 4_544
O6 Li1 2.01(3) 2_655
O7 Li2 2.01(3) 3_556
O8 Li2 2.01(3) 1_556
